data_1000289
loop_
_publ_author_name
'Hemon, A'
'Courbion, G'

_publ_section_title
;
NaSr~2~CrF~8~: a new structure with two "independent F^-^"
;
_journal_coden_ASTM JSSCBI
_journal_name_full 'Journal of Solid State Chemistry'
_journal_page_first 344
_journal_page_last 349
_journal_paper_doi 10.1016/0022-4596(90)90036-W
_journal_volume 87
_journal_year 1990
_chemical_formula_structural 'Na Sr2 (Cr F6) F2'
_chemical_formula_sum 'Cr F8 Na Sr2'
_chemical_name_systematic
;
Sodium distrontium hexafluorochromate(III) difluoride
;
_space_group_IT_number 14
_symmetry_cell_setting monoclinic
_symmetry_Int_Tables_number 14
_symmetry_space_group_name_Hall '-P 2ybc'
_symmetry_space_group_name_H-M 'P 1 21/c 1'
_cell_angle_alpha 90
_cell_angle_beta 112.03(1)
_cell_angle_gamma 90
_cell_formula_units_Z 4
_cell_length_a 7.7388(6)
_cell_length_b 6.2756(5)
_cell_length_c 14.827(2)
_cell_volume 667.5
_refine_ls_R_factor_all 0.04
_cod_database_code 1000289

loop_
_symmetry_equiv_pos_as_xyz
x,y,z
-x,1/2+y,1/2-z
-x,-y,-z
x,1/2-y,1/2+z

loop_
_atom_site_aniso_label
_atom_site_aniso_U_11
_atom_site_aniso_U_12
_atom_site_aniso_U_13
_atom_site_aniso_U_22
_atom_site_aniso_U_23
_atom_site_aniso_U_33
Sr1 0.0099(1) -0.0003(1) 0.0040(1) 0.0084(2) 0.0007(1) 0.0090(2)
Sr2 0.0081(1) 0.0008(1) 0.0039(1) 0.0096(1) 0.0004(1) 0.0085(1)
Cr1 0.0096(2) -0.0005(1) 0.0034(2) 0.0070(2) -0.0002(1) 0.0060(2)
Na1 0.0231(8) 0.0022(6) 0.0059(6) 0.0201(8) 0.0042(6) 0.0139(7)
F1 0.0139(8) 0.0032(7) 0.0058(7) 0.0193(10) -0.0005(7) 0.0097(8)
F2 0.0107(7) -0.0004(6) 0.0036(7) 0.0110(8) -0.0001(7) 0.0110(8)
F3 0.0153(9) -0.0002(7) 0.0022(7) 0.0169(10) -0.0008(7) 0.0082(8)
F4 0.0130(8) 0.0007(7) 0.0048(7) 0.0134(9) -0.0003(7) 0.0116(8)
F5 0.0186(9) -0.0042(7) 0.0012(8) 0.0082(8) 0.0010(7) 0.0189(10)
F6 0.0117(9) 0.0024(7) 0.0029(7) 0.0204(10) 0.0014(8) 0.0106(9)
F7 0.0164(8) -0.0008(7) 0.0114(8) 0.0081(8) 0.0048(7) 0.0218(10)
F8 0.0195(10) 0.0047(8) 0.0097(7) 0.0189(10) -0.0006(8) 0.0114(8)

loop_
_atom_site_label
_atom_site_type_symbol
_atom_site_symmetry_multiplicity
_atom_site_Wyckoff_symbol
_atom_site_fract_x
_atom_site_fract_y
_atom_site_fract_z
_atom_site_occupancy
_atom_site_attached_hydrogens
_atom_site_calc_flag
Sr1 Sr2+ 4 e 0.09900(4) 0.27654(5) 0.19682(2) 1. 0 d
Sr2 Sr2+ 4 e 0.41468(4) 0.84217(5) 0.35578(2) 1. 0 d
Cr1 Cr3+ 4 e 0.69368(7) 0.27844(8) 0.40287(4) 1. 0 d
Na1 Na1+ 4 e 0.8553(3) 0.8234(3) 0.0585(1) 1. 0 d
F1 F1- 4 e 0.1746(3) 0.8737(4) 0.1771(2) 1. 0 d
F2 F1- 4 e 0.8546(3) 0.5527(3) 0.1560(1) 1. 0 d
F3 F1- 4 e 0.0824(3) 0.8014(4) 0.9848(2) 1. 0 d
F4 F1- 4 e 0.8147(3) 0.0540(3) 0.1736(2) 1. 0 d
F5 F1- 4 e 0.6458(3) 0.9319(3) 0.9162(2) 1. 0 d
F6 F1- 4 e 0.5266(3) 0.7358(4) 0.2149(2) 1. 0 d
F7 F1- 4 e 0.7456(3) 0.5147(3) 0.8898(2) 1. 0 d
F8 F1- 4 e 0.4531(3) 0.6880(4) 0.0280(2) 1. 0 d

loop_
_atom_type_symbol
_atom_type_oxidation_number
Sr2+ 2.000
Cr3+ 3.000
Na1+ 1.000
F1- -1.000
